data_1001066
loop_
_publ_author_name
'Goreaud, M'
'Choisnet, J'
'Deschanvres, A'
'Raveau, B'

_publ_section_title
;
Synthese et Evolution Structurale de Nouveaux Silicogermanates Ba Ge
(Ge~3-x~ Si~x~) O~9~ de Type Benitoite et de Structure Apparentee
;
_journal_coden_ASTM MRBUAC
_journal_name_full 'Materials Research Bulletin'
_journal_page_first 1205
_journal_page_last 1214
_journal_paper_doi 10.1016/0025-5408(73)90158-X
_journal_volume 8
_journal_year 1973
_chemical_formula_structural 'Ba Si.875 Ge3.125 O9'
_chemical_formula_sum 'Ba Ge3.125 O9 Si0.875'
_chemical_name_systematic 'Barium silicate germanate *'
_space_group_IT_number 159
_symmetry_cell_setting trigonal
_symmetry_Int_Tables_number 159
_symmetry_space_group_name_Hall 'P 3 -2c'
_symmetry_space_group_name_H-M 'P 3 1 c'
_cell_angle_alpha 90
_cell_angle_beta 90
_cell_angle_gamma 120
_cell_formula_units_Z 6
_cell_length_a 11.595(5)
_cell_length_b 11.595(5)
_cell_length_c 9.755(5)
_cell_volume 1135.8
_exptl_crystal_density_meas 4.66
_refine_ls_R_factor_all 0.119
_cod_original_formula_sum 'Ba Ge3.125 O9 Si.875'
_cod_database_code 1001066

loop_
_symmetry_equiv_pos_as_xyz
x,y,z
-y,x-y,z
y-x,-x,z
y,x,1/2+z
x-y,-y,1/2+z
-x,y-x,1/2+z

loop_
_atom_site_label
_atom_site_type_symbol
_atom_site_symmetry_multiplicity
_atom_site_Wyckoff_symbol
_atom_site_fract_x
_atom_site_fract_y
_atom_site_fract_z
_atom_site_occupancy
_atom_site_attached_hydrogens
_atom_site_calc_flag
Ba1 Ba2+ 6 c 0.3333 0.3333 0. 1. 0 d
Si1 Si4+ 6 c 0.1475 0.4963 0.2728 0.2917 0 d
Si2 Si4+ 6 c 0.0405 0.2098 0.2282 0.2917 0 d
Si3 Si4+ 6 c 0.8192 0.2768 0.256 0.2917 0 d
Ge1 Ge4+ 2 a 0. 0. 0. 1. 0 d
Ge2 Ge4+ 2 b 0.3333 0.6667 0. 1. 0 d
Ge3 Ge4+ 2 b 0.3333 0.6667 0.5 1. 0 d
Ge4 Ge4+ 6 c 0.1475 0.4963 0.2728 0.7083 0 d
Ge5 Ge4+ 6 c 0.0405 0.2098 0.2282 0.7083 0 d
Ge6 Ge4+ 6 c 0.8192 0.2768 0.256 0.7083 0 d
O1 O2- 6 c 0.1741 0.368 0.24 1. 0 d
O2 O2- 6 c 0.8632 0.1642 0.25 1. 0 d
O3 O2- 6 c 0.9725 0.4203 0.2176 1. 0 d
O4 O2- 6 c 0.2 0.6058 0.124 1. 0 d
O5 O2- 6 c 0.176 0.5995 0.4084 1. 0 d
O6 O2- 6 c 0.752 0.2607 0.103 1. 0 d
O7 O2- 6 c 0.6925 0.2097 0.394 1. 0 d
O8 O2- 6 c 0.0747 0.1507 0.0946 1. 0 d
O9 O2- 6 c 0.0947 0.1707 0.3922 1. 0 d

loop_
_atom_type_symbol
_atom_type_oxidation_number
Ba2+ 2.000
Si4+ 4.000
Ge4+ 4.000
O2- -2.000
